data_4033637
loop_
_publ_author_name
'Malykhin, Roman S.'
'Kokuev, Aleksandr O.'
'Dorokhov, Valentin S.'
'Nelyubina, Yulia V.'
'Tartakovsky, Vladimir A.'
'Tabolin, Andrey A.'
'Ioffe, Sema L.'
'Sukhorukov, Alexey Yu'

_publ_section_title
;
 Nucleophilic Halogenation of Cyclic Nitronates: A General Access to
 3-Halo-1,2-Oxazines.
;
_journal_issue 21
_journal_name_full 'The Journal of organic chemistry'
_journal_page_first 13794
_journal_page_last 13806
_journal_paper_doi 10.1021/acs.joc.9b02010
_journal_volume 84
_journal_year 2019
_chemical_formula_moiety 'C15 H19 N O4'
_chemical_formula_sum 'C15 H19 N O4'
_chemical_formula_weight 277.31
_space_group_crystal_system monoclinic
_space_group_IT_number 14
_space_group_name_Hall '-P 2ybc'
_space_group_name_H-M_alt 'P 1 21/c 1'
_symmetry_space_group_name_Hall '-P 2ybc'
_symmetry_space_group_name_H-M 'P 1 21/c 1'
_atom_sites_solution_hydrogens geom
_audit_creation_method SHELXL-2014/6
_cell_angle_alpha 90
_cell_angle_beta 169.263(3)
_cell_angle_gamma 90
_cell_formula_units_Z 4
_cell_length_a 31.933(4)
_cell_length_b 7.2952(10)
_cell_length_c 32.306(4)
_cell_measurement_reflns_used 1624
_cell_measurement_temperature 120(2)
_cell_measurement_theta_max 30
_cell_measurement_theta_min 3
_cell_volume 1402.1(5)
_computing_cell_refinement 'APEX2 (Bruker, 2005)'
_computing_data_collection 'APEX2 (Bruker, 2005)'
_computing_data_reduction 'APEX2 (Bruker, 2005)'
_computing_molecular_graphics 'SHELXL-2014/6 (Sheldrick, 2014)'
_computing_publication_material 'SHELXL-2014/6 (Sheldrick, 2014)'
_computing_structure_refinement 'SHELXL-2014/6 (Sheldrick, 2014)'
_computing_structure_solution 'APEX2 (Bruker, 2005)'
_diffrn_ambient_temperature 120(2)
_diffrn_measured_fraction_theta_full 0.999
_diffrn_measured_fraction_theta_max 0.986
_diffrn_measurement_device_type 'Bruker APEX2 DUO CCD area detector'
_diffrn_measurement_method 'phi and omega scans'
_diffrn_radiation_type MoK\a
_diffrn_radiation_wavelength 0.71073
_diffrn_reflns_av_R_equivalents 0.0474
_diffrn_reflns_av_unetI/netI 0.0384
_diffrn_reflns_Laue_measured_fraction_full 0.999
_diffrn_reflns_Laue_measured_fraction_max 0.986
_diffrn_reflns_limit_h_max 42
_diffrn_reflns_limit_h_min -42
_diffrn_reflns_limit_k_max 9
_diffrn_reflns_limit_k_min -9
_diffrn_reflns_limit_l_max 42
_diffrn_reflns_limit_l_min -42
_diffrn_reflns_number 15995
_diffrn_reflns_point_group_measured_fraction_full 0.999
_diffrn_reflns_point_group_measured_fraction_max 0.986
_diffrn_reflns_theta_full 25.242
_diffrn_reflns_theta_max 28.000
_diffrn_reflns_theta_min 0.638
_exptl_absorpt_coefficient_mu 0.095
_exptl_absorpt_correction_T_max 0.7461
_exptl_absorpt_correction_T_min 0.6045
_exptl_absorpt_correction_type multi-scan
_exptl_absorpt_process_details 'APEX2 (Bruker, 2005)'
_exptl_crystal_colour colorless
_exptl_crystal_density_diffrn 1.314
_exptl_crystal_description prism
_exptl_crystal_F_000 592
_exptl_crystal_size_max 0.250
_exptl_crystal_size_mid 0.150
_exptl_crystal_size_min 0.150
_refine_diff_density_max 0.527
_refine_diff_density_min -0.348
_refine_diff_density_rms 0.084
_refine_ls_extinction_method none
_refine_ls_goodness_of_fit_ref 1.063
_refine_ls_hydrogen_treatment constr
_refine_ls_matrix_type full
_refine_ls_number_parameters 187
_refine_ls_number_reflns 3414
_refine_ls_number_restraints 0
_refine_ls_restrained_S_all 1.063
_refine_ls_R_factor_all 0.0689
_refine_ls_R_factor_gt 0.0635
_refine_ls_shift/su_max 0.001
_refine_ls_shift/su_mean 0.001
_refine_ls_structure_factor_coef Fsqd
_refine_ls_weighting_details 'w=1/[\s^2^(Fo^2^)+(0.0728P)^2^+3.3142P] where P=(Fo^2^+2Fc^2^)/3'
_refine_ls_weighting_scheme calc
_refine_ls_wR_factor_gt 0.1804
_refine_ls_wR_factor_ref 0.1863
_reflns_Friedel_coverage 0.000
_reflns_number_gt 3097
_reflns_number_total 3414
_reflns_threshold_expression 'I > 2\s(I)'
_cod_data_source_file jo9b02010_si_003.cif
_cod_data_source_block 1
_cod_depositor_comments 'Adding full bibliography for 4033636--4033638.cif.'
_cod_original_cell_volume 1402.1(3)
_cod_database_code 4033637
_shelx_space_group_comment
;
The symmetry employed for this shelxl refinement is uniquely defined
by the following loop, which should always be used as a source of
symmetry information in preference to the above space-group names.
They are only intended as comments.
;
_shelx_estimated_absorpt_t_min 0.977
_shelx_estimated_absorpt_t_max 0.986
_shelxl_version_number 2014/6

loop_
_space_group_symop_operation_xyz
'x, y, z'
'-x, y+1/2, -z+1/2'
'-x, -y, -z'
'x, -y-1/2, z-1/2'

loop_
_atom_site_label
_atom_site_type_symbol
_atom_site_fract_x
_atom_site_fract_y
_atom_site_fract_z
_atom_site_U_iso_or_equiv
_atom_site_adp_type
_atom_site_occupancy
_atom_site_site_symmetry_order
_atom_site_calc_flag
_atom_site_refinement_flags_posn
_atom_site_refinement_flags_adp
O1 O -0.2991(3) 0.7042(3) 0.1438(3) 0.0146(3) Uani 1 1 d . .
O2 O -0.6881(3) 0.4155(3) -0.2834(3) 0.0203(4) Uani 1 1 d . .
O3 O -0.1173(3) 0.3706(3) 0.2708(3) 0.0185(4) Uani 1 1 d . .
H3 H 0.0033 0.4055 0.3990 0.028 Uiso 1 1 calc R U
O4 O 0.4087(3) 0.6179(3) 0.6074(3) 0.0167(4) Uani 1 1 d . .
N1 N -0.3955(4) 0.5883(3) 0.0201(4) 0.0150(4) Uani 1 1 d . .
C1 C -0.2423(4) 0.5244(3) 0.1367(4) 0.0132(4) Uani 1 1 d . .
H1 H -0.3362 0.4854 0.0213 0.016 Uiso 1 1 calc R U
C2 C -0.0985(4) 0.6841(3) 0.2621(4) 0.0126(4) Uani 1 1 d . .
C3 C -0.1107(4) 0.8465(3) 0.2691(4) 0.0134(4) Uani 1 1 d . .
H3A H -0.0270 0.9455 0.3391 0.016 Uiso 1 1 calc R U
C4 C -0.2496(4) 0.8824(3) 0.1726(4) 0.0131(4) Uani 1 1 d . .
C5 C -0.6054(4) 0.5231(4) -0.1779(4) 0.0164(5) Uani 1 1 d . .
C6 C -0.7316(4) 0.5829(4) -0.2621(4) 0.0213(5) Uani 1 1 d . .
H6A H -0.8916 0.5957 -0.4241 0.032 Uiso 1 1 calc R U
H6B H -0.6724 0.7009 -0.1951 0.032 Uiso 1 1 calc R U
H6C H -0.7126 0.4909 -0.2218 0.032 Uiso 1 1 calc R U
C7 C -0.1154(5) 0.9824(4) 0.3358(4) 0.0187(5) Uani 1 1 d . .
H7A H 0.0248 0.9160 0.4773 0.028 Uiso 1 1 calc R U
H7B H -0.2038 0.9893 0.2755 0.028 Uiso 1 1 calc R U
H7C H -0.0806 1.1067 0.3600 0.028 Uiso 1 1 calc R U
C8 C -0.4649(4) 0.9861(4) -0.0470(4) 0.0186(5) Uani 1 1 d . .
H8A H -0.5617 0.9087 -0.1583 0.028 Uiso 1 1 calc R U
H8B H -0.4272 1.0984 -0.0255 0.028 Uiso 1 1 calc R U
H8C H -0.5440 1.0180 -0.0982 0.028 Uiso 1 1 calc R U
C9 C 0.0458(4) 0.6538(3) 0.3653(4) 0.0118(4) Uani 1 1 d . .
C10 C 0.2572(4) 0.7365(3) 0.5679(4) 0.0133(4) Uani 1 1 d . .
H10 H 0.3147 0.8014 0.6469 0.016 Uiso 1 1 calc R U
C11 C 0.3861(4) 0.7258(3) 0.6570(4) 0.0138(4) Uani 1 1 d . .
H11 H 0.5296 0.7827 0.7951 0.017 Uiso 1 1 calc R U
C12 C 0.3028(4) 0.6313(3) 0.5419(4) 0.0134(4) Uani 1 1 d . .
C13 C 0.0965(4) 0.5395(3) 0.3445(4) 0.0151(5) Uani 1 1 d . .
H13 H 0.0425 0.4697 0.2693 0.018 Uiso 1 1 calc R U
C14 C -0.0288(4) 0.5504(3) 0.2589(4) 0.0145(4) Uani 1 1 d . .
H14 H -0.1678 0.4868 0.1256 0.017 Uiso 1 1 calc R U
C15 C 0.6194(4) 0.7121(4) 0.8078(4) 0.0186(5) Uani 1 1 d . .
H15A H 0.6745 0.6992 0.8329 0.028 Uiso 1 1 calc R U
H15B H 0.7290 0.6591 0.9335 0.028 Uiso 1 1 calc R U
H15C H 0.5984 0.8423 0.7939 0.028 Uiso 1 1 calc R U

loop_
_atom_site_aniso_label
_atom_site_aniso_U_11
_atom_site_aniso_U_22
_atom_site_aniso_U_33
_atom_site_aniso_U_23
_atom_site_aniso_U_13
_atom_site_aniso_U_12
O1 0.0169(4) 0.0143(8) 0.0169(4) -0.0032(7) 0.0167(4) -0.0034(7)
O2 0.0129(5) 0.0187(9) 0.0133(5) -0.0021(7) 0.0126(4) -0.0017(7)
O3 0.0136(5) 0.0114(8) 0.0135(4) -0.0003(7) 0.0130(4) -0.0010(7)
O4 0.0163(4) 0.0189(9) 0.0176(4) -0.0020(7) 0.0167(4) -0.0018(7)
N1 0.0136(5) 0.0155(10) 0.0148(5) -0.0035(8) 0.0139(4) -0.0030(8)
C1 0.0113(5) 0.0128(11) 0.0117(5) -0.0010(9) 0.0112(5) -0.0008(9)
C2 0.0094(5) 0.0139(11) 0.0094(5) 0.0007(9) 0.0091(5) 0.0003(9)
C3 0.0136(5) 0.0124(11) 0.0141(5) -0.0014(9) 0.0136(5) -0.0016(9)
C4 0.0147(5) 0.0108(10) 0.0150(5) -0.0008(9) 0.0146(5) -0.0011(9)
C5 0.0124(6) 0.0131(11) 0.0128(6) 0.0024(9) 0.0122(5) 0.0013(9)
C6 0.0138(6) 0.0246(13) 0.0161(6) 0.0010(10) 0.0145(6) 0.0003(10)
C7 0.0203(6) 0.0180(12) 0.0200(6) -0.0034(10) 0.0198(5) -0.0029(10)
C8 0.0170(6) 0.0173(12) 0.0174(6) 0.0034(10) 0.0169(6) 0.0032(10)
C9 0.0124(5) 0.0087(10) 0.0127(5) 0.0008(8) 0.0123(5) 0.0008(8)
C10 0.0141(5) 0.0103(10) 0.0137(5) -0.0019(9) 0.0136(5) -0.0018(9)
C11 0.0124(5) 0.0125(10) 0.0130(5) -0.0017(9) 0.0124(5) -0.0018(9)
C12 0.0140(5) 0.0111(11) 0.0143(5) 0.0023(9) 0.0139(5) 0.0022(9)
C13 0.0161(5) 0.0123(11) 0.0154(5) -0.0009(9) 0.0155(5) -0.0002(9)
C14 0.0117(5) 0.0130(11) 0.0119(5) -0.0022(9) 0.0115(5) -0.0021(9)
C15 0.0176(6) 0.0189(12) 0.0192(6) -0.0020(10) 0.0181(5) -0.0023(10)

loop_
_atom_type_symbol
_atom_type_description
_atom_type_scat_dispersion_real
_atom_type_scat_dispersion_imag
_atom_type_scat_source
C C 0.0033 0.0016 'International Tables Vol C Tables 4.2.6.8 and 6.1.1.4'
H H 0.0000 0.0000 'International Tables Vol C Tables 4.2.6.8 and 6.1.1.4'
N N 0.0061 0.0033 'International Tables Vol C Tables 4.2.6.8 and 6.1.1.4'
O O 0.0106 0.0060 'International Tables Vol C Tables 4.2.6.8 and 6.1.1.4'

loop_
_geom_angle_atom_site_label_1
_geom_angle_atom_site_label_2
_geom_angle_atom_site_label_3
_geom_angle
N1 O1 C4 108.67(17)
C1 O3 H3 109.5
C12 O4 C15 116.8(2)
C5 N1 O1 119.4(2)
C5 N1 C1 124.5(2)
O1 N1 C1 115.35(19)
O3 C1 N1 112.1(2)
O3 C1 C2 113.8(2)
N1 C1 C2 108.8(2)
O3 C1 H1 107.3
N1 C1 H1 107.3
C2 C1 H1 107.3
C3 C2 C9 122.0(2)
C3 C2 C1 120.8(2)
C9 C2 C1 117.1(2)
C2 C3 C4 123.9(2)
C2 C3 H3A 118.0
C4 C3 H3A 118.0
O1 C4 C3 107.64(19)
O1 C4 C7 103.49(19)
C3 C4 C7 111.7(2)
O1 C4 C8 111.4(2)
C3 C4 C8 111.3(2)
C7 C4 C8 111.0(2)
O2 C5 N1 119.9(2)
O2 C5 C6 121.8(2)
N1 C5 C6 118.3(2)
C5 C6 H6A 109.5
C5 C6 H6B 109.5
H6A C6 H6B 109.5
C5 C6 H6C 109.5
H6A C6 H6C 109.5
H6B C6 H6C 109.5
C4 C7 H7A 109.5
C4 C7 H7B 109.5
H7A C7 H7B 109.5
C4 C7 H7C 109.5
H7A C7 H7C 109.5
H7B C7 H7C 109.5
C4 C8 H8A 109.5
C4 C8 H8B 109.5
H8A C8 H8B 109.5
C4 C8 H8C 109.5
H8A C8 H8C 109.5
H8B C8 H8C 109.5
C10 C9 C14 117.7(2)
C10 C9 C2 120.5(2)
C14 C9 C2 121.7(2)
C11 C10 C9 121.6(2)
C11 C10 H10 119.2
C9 C10 H10 119.2
C12 C11 C10 119.6(2)
C12 C11 H11 120.2
C10 C11 H11 120.2
O4 C12 C11 125.0(2)
O4 C12 C13 115.5(2)
C11 C12 C13 119.6(2)
C14 C13 C12 120.1(2)
C14 C13 H13 120.0
C12 C13 H13 120.0
C13 C14 C9 121.3(2)
C13 C14 H14 119.3
C9 C14 H14 119.3
O4 C15 H15A 109.5
O4 C15 H15B 109.5
H15A C15 H15B 109.5
O4 C15 H15C 109.5
H15A C15 H15C 109.5
H15B C15 H15C 109.5

loop_
_geom_bond_atom_site_label_1
_geom_bond_atom_site_label_2
_geom_bond_distance
O1 N1 1.409(3)
O1 C4 1.471(3)
O2 C5 1.235(3)
O3 C1 1.408(3)
O3 H3 0.8400
O4 C12 1.366(3)
O4 C15 1.436(3)
N1 C5 1.350(3)
N1 C1 1.459(3)
C1 C2 1.517(3)
C1 H1 1.0000
C2 C3 1.335(3)
C2 C9 1.485(3)
C3 C4 1.510(3)
C3 H3A 0.9500
C4 C7 1.518(4)
C4 C8 1.526(3)
C5 C6 1.510(4)
C6 H6A 0.9800
C6 H6B 0.9800
C6 H6C 0.9800
C7 H7A 0.9800
C7 H7B 0.9800
C7 H7C 0.9800
C8 H8A 0.9800
C8 H8B 0.9800
C8 H8C 0.9800
C9 C10 1.398(3)
C9 C14 1.407(3)
C10 C11 1.397(3)
C10 H10 0.9500
C11 C12 1.394(3)
C11 H11 0.9500
C12 C13 1.401(3)
C13 C14 1.385(4)
C13 H13 0.9500
C14 H14 0.9500
C15 H15A 0.9800
C15 H15B 0.9800
C15 H15C 0.9800
